data_2244131
loop_
_publ_author_name
'Shankara Prasad, Holehundi J.'
Devaraju
Vinaya
'Yathirajan, Hemmige S.'
'Parkin, Sean R.'
'Glidewell, Christopher'

_publ_section_title
;
 Syntheses and crystal structures of 4-(4-nitrophenyl)piperazin-1-ium
 benzoate monohydrate and 4-(4-nitrophenyl)piperazin-1-ium
 2-carboxy-4,6-dinitrophenolate
;
_journal_coeditor_code HB8030
_journal_issue 8
_journal_name_full 'Acta Crystallographica Section E'
_journal_page_first
;
;
_journal_paper_doi 10.1107/S2056989022007472
_journal_volume 78
_journal_year 2022
_chemical_formula_iupac 'C10 H14 N3 O2 +, C7 H5 O2 -, H2 O'
_chemical_formula_moiety 'C10 H14 N3 O2 +, C7 H5 O2 -, H2 O'
_chemical_formula_sum 'C17 H21 N3 O5'
_chemical_formula_weight 347.37
_chemical_name_systematic
;
4-(4-Nitrophenyl)piperazin-1-ium benzoate monohydrate
;
_space_group_crystal_system triclinic
_space_group_IT_number 2
_space_group_name_Hall '-P 1'
_space_group_name_H-M_alt 'P -1'
_atom_sites_solution_hydrogens mixed
_atom_sites_solution_primary dual
_audit_creation_method SHELXL-2014
_cell_angle_alpha 78.894(2)
_cell_angle_beta 85.870(3)
_cell_angle_gamma 83.668(2)
_cell_formula_units_Z 2
_cell_length_a 6.0768(3)
_cell_length_b 7.4427(4)
_cell_length_c 18.4737(9)
_cell_measurement_reflns_used 3737
_cell_measurement_temperature 90(2)
_cell_measurement_theta_max 27.558
_cell_measurement_theta_min 2.250
_cell_volume 813.77(7)
_computing_cell_refinement
;
APEX3 (Bruker, 2016)
;
_computing_data_collection
;
APEX3 (Bruker, 2016)
;
_computing_data_reduction
;
APEX3 (Bruker, 2016)
;
_computing_molecular_graphics
;
PLATON (Spek, 2020)
;
_computing_publication_material
;
SHELXL2014 (Sheldrick, 2015b) and PLATON (Spek, 2020)
;
_computing_structure_refinement
;
SHELXL2014 (Sheldrick, 2015b)
;
_computing_structure_solution
;
<i>SHELXT2014/5</i> (Sheldrick, 2015a)
;
_diffrn_ambient_temperature 90(2)
_diffrn_measured_fraction_theta_full 0.995
_diffrn_measured_fraction_theta_max 0.994
_diffrn_measurement_device_type 'Bruker D8 Venture'
_diffrn_measurement_method '\f and \w scans'
_diffrn_radiation_monochromator 'multilayer mirror'
_diffrn_radiation_type MoK\a
_diffrn_radiation_wavelength 0.71073
_diffrn_reflns_av_R_equivalents 0.0655
_diffrn_reflns_av_unetI/netI 0.0390
_diffrn_reflns_limit_h_max 7
_diffrn_reflns_limit_h_min -7
_diffrn_reflns_limit_k_max 9
_diffrn_reflns_limit_k_min -9
_diffrn_reflns_limit_l_max 23
_diffrn_reflns_limit_l_min -23
_diffrn_reflns_number 27142
_diffrn_reflns_theta_full 25.242
_diffrn_reflns_theta_max 27.558
_diffrn_reflns_theta_min 2.250
_diffrn_source microsource
_diffrn_standards_decay_% 0
_diffrn_standards_interval_count 0
_diffrn_standards_interval_time 0
_diffrn_standards_number 0
_exptl_absorpt_coefficient_mu 0.106
_exptl_absorpt_correction_T_max 0.971
_exptl_absorpt_correction_T_min 0.912
_exptl_absorpt_correction_type multi-scan
_exptl_absorpt_process_details
;
(SADABS; Krause <i>et al.</i>,  2015)
;
_exptl_crystal_colour 'pale yellow'
_exptl_crystal_density_diffrn 1.418
_exptl_crystal_description block
_exptl_crystal_F_000 368
_exptl_crystal_size_max 0.240
_exptl_crystal_size_mid 0.220
_exptl_crystal_size_min 0.170
_refine_diff_density_max 0.254
_refine_diff_density_min -0.196
_refine_ls_extinction_method none
_refine_ls_goodness_of_fit_ref 1.040
_refine_ls_hydrogen_treatment mixed
_refine_ls_matrix_type full
_refine_ls_number_parameters 238
_refine_ls_number_reflns 3737
_refine_ls_number_restraints 0
_refine_ls_restrained_S_all 1.040
_refine_ls_R_factor_all 0.0450
_refine_ls_R_factor_gt 0.0355
_refine_ls_shift/su_max 0.001
_refine_ls_shift/su_mean 0.000
_refine_ls_structure_factor_coef Fsqd
_refine_ls_weighting_details 'w=1/[\s^2^(Fo^2^)+(0.0300P)^2^+0.2902P] where P=(Fo^2^+2Fc^2^)/3'
_refine_ls_weighting_scheme calc
_refine_ls_wR_factor_gt 0.0850
_refine_ls_wR_factor_ref 0.0911
_reflns_number_gt 3164
_reflns_number_total 3737
_reflns_threshold_expression 'I > 2\s(I)'
_cod_data_source_file hb8030sup1.cif
_cod_data_source_block I
_cod_database_code 2244131
_shelx_space_group_comment
;
The symmetry employed for this shelxl refinement is uniquely defined
by the following loop, which should always be used as a source of
symmetry information in preference to the above space-group names.
They are only intended as comments.
;
_shelx_estimated_absorpt_t_min 0.975
_shelx_estimated_absorpt_t_max 0.982
_shelxl_version_number 2.014

loop_
_space_group_symop_operation_xyz
'x, y, z'
'-x, -y, -z'

loop_
_atom_site_type_symbol
_atom_site_label
_atom_site_fract_x
_atom_site_fract_y
_atom_site_fract_z
_atom_site_U_iso_or_equiv
_atom_site_adp_type
_atom_site_calc_flag
_atom_site_occupancy
_atom_site_disorder_assembly
_atom_site_disorder_group
N N11 0.22281(16) 0.29238(14) 0.44679(5) 0.0163(2) Uani d 1 . .
H H11 0.172(2) 0.2234(19) 0.4908(8) 0.020 Uiso d 1 . .
H H12 0.255(2) 0.403(2) 0.4565(7) 0.020 Uiso d 1 . .
C C12 0.04640(18) 0.33021(16) 0.39257(6) 0.0175(2) Uani d 1 . .
H H12A -0.0854 0.3983 0.4129 0.021 Uiso calc 1 . .
H H12B 0.0020 0.2124 0.3839 0.021 Uiso calc 1 . .
C C13 0.12736(18) 0.44242(16) 0.32002(6) 0.0172(2) Uani d 1 . .
H H13A 0.0112 0.4575 0.2838 0.021 Uiso calc 1 . .
H H13B 0.1524 0.5664 0.3278 0.021 Uiso calc 1 . .
N N14 0.33332(15) 0.35614(13) 0.28973(5) 0.0147(2) Uani d 1 . .
C C15 0.50502(18) 0.30670(16) 0.34411(6) 0.0163(2) Uani d 1 . .
H H15A 0.5561 0.4205 0.3546 0.020 Uiso calc 1 . .
H H15B 0.6336 0.2365 0.3230 0.020 Uiso calc 1 . .
C C16 0.42143(19) 0.19258(16) 0.41561(6) 0.0177(2) Uani d 1 . .
H H16A 0.3830 0.0734 0.4063 0.021 Uiso calc 1 . .
H H16B 0.5394 0.1671 0.4515 0.021 Uiso calc 1 . .
C C141 0.40488(18) 0.44038(15) 0.21853(6) 0.0149(2) Uani d 1 . .
C C142 0.26572(19) 0.57118(16) 0.17307(6) 0.0199(2) Uani d 1 . .
H H142 0.1188 0.6040 0.1906 0.024 Uiso calc 1 . .
C C143 0.3394(2) 0.65311(16) 0.10304(6) 0.0213(3) Uani d 1 . .
H H143 0.2432 0.7399 0.0725 0.026 Uiso calc 1 . .
C C144 0.5535(2) 0.60750(16) 0.07820(6) 0.0189(2) Uani d 1 . .
C C145 0.6944(2) 0.47632(16) 0.12051(6) 0.0199(2) Uani d 1 . .
H H145 0.8406 0.4442 0.1021 0.024 Uiso calc 1 . .
C C146 0.61972(19) 0.39295(16) 0.18972(6) 0.0178(2) Uani d 1 . .
H H146 0.7152 0.3015 0.2186 0.021 Uiso calc 1 . .
N N144 0.63672(18) 0.70469(14) 0.00703(6) 0.0242(2) Uani d 1 . .
O O141 0.50758(17) 0.81136(14) -0.03222(5) 0.0352(2) Uani d 1 . .
O O142 0.83458(17) 0.67621(15) -0.01004(6) 0.0421(3) Uani d 1 . .
C C21 0.13555(18) 0.09842(14) 0.71032(6) 0.0156(2) Uani d 1 . .
C C22 -0.05414(19) 0.01147(15) 0.73666(6) 0.0170(2) Uani d 1 . .
H H22 -0.1565 -0.0072 0.7030 0.020 Uiso calc 1 . .
C C23 -0.0937(2) -0.04784(16) 0.81206(6) 0.0207(2) Uani d 1 . .
H H23 -0.2239 -0.1058 0.8299 0.025 Uiso calc 1 . .
C C24 0.0564(2) -0.02246(16) 0.86119(6) 0.0229(3) Uani d 1 . .
H H24 0.0297 -0.0636 0.9127 0.027 Uiso calc 1 . .
C C25 0.2458(2) 0.06303(16) 0.83528(7) 0.0236(3) Uani d 1 . .
H H25 0.3494 0.0793 0.8691 0.028 Uiso calc 1 . .
C C26 0.2842(2) 0.12465(16) 0.76032(7) 0.0203(2) Uani d 1 . .
H H26 0.4127 0.1852 0.7429 0.024 Uiso calc 1 . .
C C27 0.18134(19) 0.16532(15) 0.62878(6) 0.0179(2) Uani d 1 . .
O O271 0.32916(15) 0.27141(13) 0.61005(5) 0.0293(2) Uani d 1 . .
O O272 0.06693(14) 0.11185(11) 0.58360(4) 0.02171(19) Uani d 1 . .
O O31 0.70609(15) 0.35347(12) 0.53628(5) 0.02152(19) Uani d 1 . .
H H31 0.579(3) 0.325(2) 0.5608(9) 0.032 Uiso d 1 . .
H H32 0.813(3) 0.268(2) 0.5570(9) 0.032 Uiso d 1 . .

loop_
_atom_site_aniso_label
_atom_site_aniso_U_11
_atom_site_aniso_U_22
_atom_site_aniso_U_33
_atom_site_aniso_U_12
_atom_site_aniso_U_13
_atom_site_aniso_U_23
N11 0.0197(5) 0.0150(5) 0.0136(5) -0.0029(4) 0.0017(4) -0.0017(4)
C12 0.0152(5) 0.0199(6) 0.0168(5) -0.0021(4) 0.0012(4) -0.0027(4)
C13 0.0147(5) 0.0189(5) 0.0165(5) 0.0002(4) 0.0009(4) -0.0011(4)
N14 0.0129(4) 0.0170(5) 0.0133(4) -0.0004(4) 0.0003(3) -0.0016(3)
C15 0.0142(5) 0.0186(5) 0.0153(5) 0.0005(4) -0.0002(4) -0.0023(4)
C16 0.0189(6) 0.0174(5) 0.0154(5) 0.0014(4) -0.0004(4) -0.0015(4)
C141 0.0166(5) 0.0138(5) 0.0149(5) -0.0035(4) 0.0003(4) -0.0038(4)
C142 0.0173(6) 0.0229(6) 0.0178(6) 0.0004(5) 0.0000(4) -0.0011(4)
C143 0.0238(6) 0.0203(6) 0.0181(6) 0.0008(5) -0.0032(5) -0.0002(4)
C144 0.0267(6) 0.0166(5) 0.0138(5) -0.0061(5) 0.0018(4) -0.0023(4)
C145 0.0203(6) 0.0205(6) 0.0186(6) -0.0023(5) 0.0036(4) -0.0048(4)
C146 0.0181(6) 0.0167(5) 0.0174(5) 0.0009(4) 0.0003(4) -0.0020(4)
N144 0.0324(6) 0.0222(5) 0.0170(5) -0.0051(4) 0.0035(4) -0.0018(4)
O141 0.0423(6) 0.0372(6) 0.0203(5) -0.0024(5) -0.0027(4) 0.0089(4)
O142 0.0364(6) 0.0463(6) 0.0329(5) 0.0013(5) 0.0165(4) 0.0092(5)
C21 0.0167(5) 0.0110(5) 0.0180(5) 0.0009(4) 0.0008(4) -0.0019(4)
C22 0.0169(5) 0.0158(5) 0.0186(5) -0.0011(4) 0.0002(4) -0.0043(4)
C23 0.0226(6) 0.0172(6) 0.0209(6) -0.0024(5) 0.0060(5) -0.0026(4)
C24 0.0348(7) 0.0164(6) 0.0158(5) 0.0018(5) 0.0008(5) -0.0021(4)
C25 0.0302(7) 0.0180(6) 0.0236(6) 0.0003(5) -0.0100(5) -0.0047(5)
C26 0.0190(6) 0.0142(5) 0.0271(6) -0.0019(4) -0.0013(5) -0.0024(4)
C27 0.0171(5) 0.0130(5) 0.0211(6) 0.0017(4) 0.0036(4) -0.0004(4)
O271 0.0260(5) 0.0318(5) 0.0282(5) -0.0127(4) 0.0070(4) 0.0012(4)
O272 0.0275(5) 0.0213(4) 0.0157(4) -0.0036(3) 0.0013(3) -0.0020(3)
O31 0.0203(4) 0.0214(4) 0.0228(4) -0.0045(4) 0.0042(3) -0.0044(3)

loop_
_atom_type_symbol
_atom_type_description
_atom_type_scat_dispersion_real
_atom_type_scat_dispersion_imag
_atom_type_scat_source
C C 0.0033 0.0016 'International Tables Vol C Tables 4.2.6.8 and 6.1.1.4'
H H 0.0000 0.0000 'International Tables Vol C Tables 4.2.6.8 and 6.1.1.4'
N N 0.0061 0.0033 'International Tables Vol C Tables 4.2.6.8 and 6.1.1.4'
O O 0.0106 0.0060 'International Tables Vol C Tables 4.2.6.8 and 6.1.1.4'

loop_
_geom_angle_atom_site_label_1
_geom_angle_atom_site_label_2
_geom_angle_atom_site_label_3
_geom_angle_site_symmetry_1
_geom_angle_site_symmetry_3
_geom_angle
_geom_angle_publ_flag
C16 N11 C12 . . 109.33(9) ?
C16 N11 H11 . . 110.2(8) ?
C12 N11 H11 . . 110.3(8) ?
C16 N11 H12 . . 111.3(8) ?
C12 N11 H12 . . 108.0(8) ?
H11 N11 H12 . . 107.6(12) ?
N11 C12 C13 . . 110.80(9) ?
N11 C12 H12A . . 109.5 ?
C13 C12 H12A . . 109.5 ?
N11 C12 H12B . . 109.5 ?
C13 C12 H12B . . 109.5 ?
H12A C12 H12B . . 108.1 ?
N14 C13 C12 . . 112.32(9) ?
N14 C13 H13A . . 109.1 ?
C12 C13 H13A . . 109.1 ?
N14 C13 H13B . . 109.1 ?
C12 C13 H13B . . 109.1 ?
H13A C13 H13B . . 107.9 ?
C141 N14 C13 . . 115.67(9) ?
C141 N14 C15 . . 115.77(9) ?
C13 N14 C15 . . 112.34(9) ?
N14 C15 C16 . . 112.12(9) ?
N14 C15 H15A . . 109.2 ?
C16 C15 H15A . . 109.2 ?
N14 C15 H15B . . 109.2 ?
C16 C15 H15B . . 109.2 ?
H15A C15 H15B . . 107.9 ?
N11 C16 C15 . . 110.12(9) ?
N11 C16 H16A . . 109.6 ?
C15 C16 H16A . . 109.6 ?
N11 C16 H16B . . 109.6 ?
C15 C16 H16B . . 109.6 ?
H16A C16 H16B . . 108.2 ?
N14 C141 C142 . . 121.85(10) ?
N14 C141 C146 . . 120.53(10) ?
C142 C141 C146 . . 117.62(10) ?
C143 C142 C141 . . 121.01(11) ?
C143 C142 H142 . . 119.5 ?
C141 C142 H142 . . 119.5 ?
C144 C143 C142 . . 119.36(11) ?
C144 C143 H143 . . 120.3 ?
C142 C143 H143 . . 120.3 ?
C143 C144 C145 . . 121.48(11) ?
C143 C144 N144 . . 119.32(11) ?
C145 C144 N144 . . 119.16(11) ?
C146 C145 C144 . . 119.05(11) ?
C146 C145 H145 . . 120.5 ?
C144 C145 H145 . . 120.5 ?
C145 C146 C141 . . 121.42(10) ?
C145 C146 H146 . . 119.3 ?
C141 C146 H146 . . 119.3 ?
O141 N144 O142 . . 123.28(11) ?
O141 N144 C144 . . 118.78(11) ?
O142 N144 C144 . . 117.94(10) ?
C26 C21 C22 . . 119.26(10) ?
C26 C21 C27 . . 119.54(10) ?
C22 C21 C27 . . 121.19(10) ?
C23 C22 C21 . . 120.20(11) ?
C23 C22 H22 . . 119.9 ?
C21 C22 H22 . . 119.9 ?
C24 C23 C22 . . 119.98(11) ?
C24 C23 H23 . . 120.0 ?
C22 C23 H23 . . 120.0 ?
C23 C24 C25 . . 120.06(11) ?
C23 C24 H24 . . 120.0 ?
C25 C24 H24 . . 120.0 ?
C26 C25 C24 . . 120.10(11) ?
C26 C25 H25 . . 119.9 ?
C24 C25 H25 . . 119.9 ?
C25 C26 C21 . . 120.38(11) ?
C25 C26 H26 . . 119.8 ?
C21 C26 H26 . . 119.8 ?
O271 C27 O272 . . 124.07(11) ?
O271 C27 C21 . . 117.57(11) ?
O272 C27 C21 . . 118.35(10) ?
H31 O31 H32 . . 106.4(14) ?

loop_
_geom_bond_atom_site_label_1
_geom_bond_atom_site_label_2
_geom_bond_site_symmetry_2
_geom_bond_distance
_geom_bond_publ_flag
N11 C16 . 1.4857(14) ?
N11 C12 . 1.4870(14) ?
N11 H11 . 0.925(14) ?
N11 H12 . 0.921(15) ?
C12 C13 . 1.5167(15) ?
C12 H12A . 0.9900 ?
C12 H12B . 0.9900 ?
C13 N14 . 1.4671(14) ?
C13 H13A . 0.9900 ?
C13 H13B . 0.9900 ?
N14 C141 . 1.4044(14) ?
N14 C15 . 1.4688(14) ?
C15 C16 . 1.5134(15) ?
C15 H15A . 0.9900 ?
C15 H15B . 0.9900 ?
C16 H16A . 0.9900 ?
C16 H16B . 0.9900 ?
C141 C142 . 1.4049(16) ?
C141 C146 . 1.4081(16) ?
C142 C143 . 1.3853(16) ?
C142 H142 . 0.9500 ?
C143 C144 . 1.3764(17) ?
C143 H143 . 0.9500 ?
C144 C145 . 1.3841(17) ?
C144 N144 . 1.4581(14) ?
C145 C146 . 1.3780(16) ?
C145 H145 . 0.9500 ?
C146 H146 . 0.9500 ?
N144 O141 . 1.2226(14) ?
N144 O142 . 1.2268(14) ?
C21 C26 . 1.3911(16) ?
C21 C22 . 1.3953(16) ?
C21 C27 . 1.5084(15) ?
C22 C23 . 1.3896(16) ?
C22 H22 . 0.9500 ?
C23 C24 . 1.3840(18) ?
C23 H23 . 0.9500 ?
C24 C25 . 1.3869(18) ?
C24 H24 . 0.9500 ?
C25 C26 . 1.3838(17) ?
C25 H25 . 0.9500 ?
C26 H26 . 0.9500 ?
C27 O271 . 1.2476(14) ?
C27 O272 . 1.2692(14) ?
O31 H31 . 0.893(17) ?
O31 H32 . 0.909(17) ?

loop_
_geom_hbond_atom_site_label_D
_geom_hbond_atom_site_label_H
_geom_hbond_atom_site_label_A
_geom_hbond_site_symmetry_A
_geom_hbond_distance_DH
_geom_hbond_distance_HA
_geom_hbond_distance_DA
_geom_hbond_angle_DHA
_geom_hbond_publ_flag
N11 H11 O271 . 0.926(14) 2.564(14) 3.1009(13) 117.4(10) y
N11 H11 O272 . 0.926(14) 1.857(14) 2.7781(12) 172.9(13) y
N11 H12 O31 2_666 0.920(15) 1.884(15) 2.7965(14) 171.0(12) y
O31 H31 O271 . 0.892(18) 1.757(18) 2.6486(13) 179(3) y
O31 H32 O272 1_655 0.908(17) 1.862(17) 2.7581(12) 168.8(16) y
C12 H12B O272 2_556 0.99 2.45 3.3751(15) 156 y
C146 H146 Cg1 2_656 0.95 2.67 3.4363(13) 138 y

loop_
_geom_torsion_atom_site_label_1
_geom_torsion_atom_site_label_2
_geom_torsion_atom_site_label_3
_geom_torsion_atom_site_label_4
_geom_torsion_site_symmetry_1
_geom_torsion_site_symmetry_2
_geom_torsion_site_symmetry_3
_geom_torsion_site_symmetry_4
_geom_torsion
_geom_torsion_publ_flag
C16 N11 C12 C13 . . . . -58.34(12) ?
N11 C12 C13 N14 . . . . 54.53(12) ?
C12 C13 N14 C141 . . . . 172.83(9) ?
C12 C13 N14 C15 . . . . -51.20(12) ?
C141 N14 C15 C16 . . . . -171.67(9) ?
C13 N14 C15 C16 . . . . 52.40(12) ?
C12 N11 C16 C15 . . . . 59.27(12) ?
N14 C15 C16 N11 . . . . -56.67(12) ?
C13 N14 C141 C142 . . . . -13.70(15) ?
C15 N14 C141 C142 . . . . -148.15(11) ?
C13 N14 C141 C146 . . . . 167.53(10) ?
C15 N14 C141 C146 . . . . 33.07(14) ?
N14 C141 C142 C143 . . . . 179.86(11) ?
C146 C141 C142 C143 . . . . -1.33(17) ?
C141 C142 C143 C144 . . . . -1.02(18) ?
C142 C143 C144 C145 . . . . 2.49(18) ?
C142 C143 C144 N144 . . . . -174.99(11) ?
C143 C144 C145 C146 . . . . -1.51(18) ?
N144 C144 C145 C146 . . . . 175.97(10) ?
C144 C145 C146 C141 . . . . -0.95(17) ?
N14 C141 C146 C145 . . . . -178.85(10) ?
C142 C141 C146 C145 . . . . 2.33(17) ?
C143 C144 N144 O141 . . . . -7.29(17) ?
C145 C144 N144 O141 . . . . 175.18(11) ?
C143 C144 N144 O142 . . . . 171.98(12) ?
C145 C144 N144 O142 . . . . -5.55(17) ?
C26 C21 C22 C23 . . . . 0.09(16) ?
C27 C21 C22 C23 . . . . -179.53(10) ?
C21 C22 C23 C24 . . . . -0.69(17) ?
C22 C23 C24 C25 . . . . 0.35(18) ?
C23 C24 C25 C26 . . . . 0.59(18) ?
C24 C25 C26 C21 . . . . -1.19(17) ?
C22 C21 C26 C25 . . . . 0.85(17) ?
C27 C21 C26 C25 . . . . -179.52(10) ?
C26 C21 C27 O271 . . . . -12.91(16) ?
C22 C21 C27 O271 . . . . 166.71(11) ?
C26 C21 C27 O272 . . . . 167.61(10) ?
C22 C21 C27 O272 . . . . -12.77(16) ?

_cod_database_fobs_code 2244131
